data_7223076
loop_
_publ_author_name
'Kumar, George Rajendra'
'Sarkar, Samir Kumar'
'Thilagar, Pakkirisamy'

_publ_section_title
;
 Triarylborane conjugated dicyanovinyl chromophores: intriguing optical
 properties and colorimetric anion discrimination.
;
_journal_issue 45
_journal_name_full 'Physical chemistry chemical physics : PCCP'
_journal_page_first 30424
_journal_page_last 30432
_journal_paper_doi 10.1039/c5cp05378a
_journal_volume 17
_journal_year 2015
_chemical_formula_sum 'C35 H34 B N3'
_chemical_formula_weight 507.46
_chemical_name_systematic
;
 ?
;
_space_group_IT_number 2
_symmetry_cell_setting triclinic
_symmetry_space_group_name_Hall '-P 1'
_symmetry_space_group_name_H-M 'P -1'
_atom_sites_solution_hydrogens geom
_atom_sites_solution_primary direct
_atom_sites_solution_secondary difmap
_audit_creation_method SHELXL-97
_audit_update_record
;
2015-08-06 deposited with the CCDC.
2015-10-28 downloaded from the CCDC.
;
_cell_angle_alpha 97.984(6)
_cell_angle_beta 94.609(6)
_cell_angle_gamma 101.200(6)
_cell_formula_units_Z 2
_cell_length_a 8.2822(18)
_cell_length_b 11.668(3)
_cell_length_c 16.026(4)
_cell_measurement_temperature 273(2)
_cell_volume 1495.3(6)
_computing_structure_refinement 'SHELXL-97 (Sheldrick, 2008)'
_diffrn_ambient_temperature 273(2)
_diffrn_measured_fraction_theta_full 0.993
_diffrn_measured_fraction_theta_max 0.993
_diffrn_measurement_device_type bruker
_diffrn_radiation_monochromator graphite
_diffrn_radiation_source 'fine-focus sealed tube'
_diffrn_radiation_type MoK\a
_diffrn_radiation_wavelength 0.71073
_diffrn_reflns_av_R_equivalents 0.1456
_diffrn_reflns_av_sigmaI/netI 0.2598
_diffrn_reflns_limit_h_max 11
_diffrn_reflns_limit_h_min -11
_diffrn_reflns_limit_k_max 16
_diffrn_reflns_limit_k_min -16
_diffrn_reflns_limit_l_max 22
_diffrn_reflns_limit_l_min -22
_diffrn_reflns_number 32454
_diffrn_reflns_theta_full 30.50
_diffrn_reflns_theta_max 30.50
_diffrn_reflns_theta_min 3.06
_exptl_absorpt_coefficient_mu 0.065
_exptl_crystal_colour yellow
_exptl_crystal_density_diffrn 1.127
_exptl_crystal_density_method 'not measured'
_exptl_crystal_description cube
_exptl_crystal_F_000 540
_exptl_crystal_size_max 0.08
_exptl_crystal_size_mid 0.07
_exptl_crystal_size_min 0.04
_refine_diff_density_max 0.259
_refine_diff_density_min -0.206
_refine_diff_density_rms 0.046
_refine_ls_extinction_method none
_refine_ls_goodness_of_fit_ref 0.964
_refine_ls_hydrogen_treatment mixed
_refine_ls_matrix_type full
_refine_ls_number_parameters 428
_refine_ls_number_reflns 9059
_refine_ls_number_restraints 0
_refine_ls_restrained_S_all 0.964
_refine_ls_R_factor_all 0.3028
_refine_ls_R_factor_gt 0.0992
_refine_ls_shift/su_max 0.100
_refine_ls_shift/su_mean 0.013
_refine_ls_structure_factor_coef Fsqd
_refine_ls_weighting_details 'calc w=1/[\s^2^(Fo^2^)+(0.0926P)^2^+0.0000P] where P=(Fo^2^+2Fc^2^)/3'
_refine_ls_weighting_scheme calc
_refine_ls_wR_factor_gt 0.1718
_refine_ls_wR_factor_ref 0.2293
_reflns_number_gt 4011
_reflns_number_total 9059
_reflns_threshold_expression >2\s(I)
_cod_data_source_file c5cp05378a2.cif
_cod_data_source_block dcv1_0m
_cod_depositor_comments 'Adding full bibliography for 7223075--7223076.cif.'
_cod_original_cell_volume 1495.2(6)
_cod_original_sg_symbol_H-M 'p -1'
_cod_database_code 7223076

loop_
_symmetry_equiv_pos_as_xyz
'x, y, z'
'-x, -y, -z'

loop_
_atom_site_label
_atom_site_type_symbol
_atom_site_fract_x
_atom_site_fract_y
_atom_site_fract_z
_atom_site_U_iso_or_equiv
_atom_site_adp_type
_atom_site_occupancy
_atom_site_symmetry_multiplicity
_atom_site_calc_flag
_atom_site_refinement_flags
N1 N 0.8474(3) -0.12187(19) 0.14490(13) 0.0403(6) Uani 1 1 d .
N2 N 0.7861(5) -0.7200(3) -0.0195(3) 0.150(2) Uani 1 1 d .
N3 N 0.3357(4) -0.8983(3) 0.05437(18) 0.0731(9) Uani 1 1 d .
C34 C 0.8429(5) 0.2501(3) 0.7387(2) 0.0830(12) Uani 1 1 d .
H34A H 0.7499 0.2228 0.7681 0.125 Uiso 1 1 calc R
H34B H 0.8955 0.3294 0.7640 0.125 Uiso 1 1 calc R
H34C H 0.9205 0.1992 0.7424 0.125 Uiso 1 1 calc R
C30 C 0.7843(5) 0.2482(3) 0.64694(19) 0.0556(9) Uani 1 1 d .
C31 C 0.8935(5) 0.2832(3) 0.5903(2) 0.0566(9) Uani 1 1 d .
C32 C 0.8426(4) 0.2797(2) 0.50509(18) 0.0474(8) Uani 1 1 d .
C27 C 0.6742(3) 0.2409(2) 0.47374(16) 0.0382(7) Uani 1 1 d .
C15 C 0.6931(3) 0.1380(2) 0.31487(17) 0.0359(7) Uani 1 1 d .
C16 C 0.7619(3) 0.0486(2) 0.34298(19) 0.0403(7) Uani 1 1 d .
C17 C 0.8115(4) -0.0361(3) 0.28805(18) 0.0432(7) Uani 1 1 d .
C12 C 0.7973(3) -0.0329(2) 0.20221(17) 0.0354(7) Uani 1 1 d .
C8 C 0.7681(3) -0.2379(2) 0.13467(16) 0.0354(7) Uani 1 1 d .
C7 C 0.8293(4) -0.3267(3) 0.08688(18) 0.0426(8) Uani 1 1 d .
C6 C 0.7506(4) -0.4422(3) 0.07600(19) 0.0445(8) Uani 1 1 d .
C5 C 0.6039(3) -0.4794(2) 0.11156(17) 0.0423(7) Uani 1 1 d .
C4 C 0.5128(4) -0.5979(3) 0.10141(19) 0.0462(8) Uani 1 1 d .
C3 C 0.5386(3) -0.6998(2) 0.05969(18) 0.0419(7) Uani 1 1 d .
C2 C 0.6752(5) -0.7105(3) 0.0152(3) 0.0722(11) Uani 1 1 d .
C14 C 0.6851(4) 0.1401(3) 0.22808(19) 0.0436(8) Uani 1 1 d .
C13 C 0.7371(4) 0.0573(3) 0.1722(2) 0.0439(8) Uani 1 1 d .
C18 C 0.4703(3) 0.2768(2) 0.33859(16) 0.0362(7) Uani 1 1 d .
C19 C 0.3274(3) 0.2017(2) 0.29174(17) 0.0423(7) Uani 1 1 d .
C20 C 0.2009(4) 0.2499(3) 0.2595(2) 0.0493(8) Uani 1 1 d .
C21 C 0.2058(4) 0.3694(3) 0.27100(19) 0.0494(8) Uani 1 1 d .
C25 C 0.0645(4) 0.4175(3) 0.2335(3) 0.0846(12) Uani 1 1 d .
H33 H -0.0195 0.3532 0.2034 0.127 Uiso 1 1 calc R
H34 H 0.1047 0.4699 0.1951 0.127 Uiso 1 1 calc R
H32 H 0.0184 0.4600 0.2781 0.127 Uiso 1 1 calc R
C22 C 0.3432(4) 0.4417(3) 0.3175(2) 0.0489(8) Uani 1 1 d .
C23 C 0.4748(3) 0.3987(2) 0.35098(17) 0.0414(7) Uani 1 1 d .
C26 C 0.6243(6) 0.4852(3) 0.3988(3) 0.0693(12) Uani 1 1 d .
C24 C 0.3028(4) 0.0682(2) 0.2784(2) 0.0573(9) Uani 1 1 d .
H24A H 0.3989 0.0461 0.3036 0.086 Uiso 1 1 calc R
H24B H 0.2863 0.0384 0.2188 0.086 Uiso 1 1 calc R
H24C H 0.2074 0.0355 0.3043 0.086 Uiso 1 1 calc R
C35 C 0.9721(4) 0.3224(3) 0.4480(2) 0.0724(11) Uani 1 1 d .
H35A H 0.9201 0.3150 0.3912 0.109 Uiso 1 1 calc R
H35B H 1.0551 0.2753 0.4483 0.109 Uiso 1 1 calc R
H35C H 1.0228 0.4038 0.4684 0.109 Uiso 1 1 calc R
C29 C 0.6185(5) 0.2116(3) 0.6160(2) 0.0535(9) Uani 1 1 d .
C28 C 0.5616(4) 0.2085(2) 0.53237(18) 0.0451(8) Uani 1 1 d .
C33 C 0.3778(4) 0.1666(5) 0.5062(3) 0.0682(11) Uani 1 1 d .
C11 C 0.9798(3) -0.0831(2) 0.09401(17) 0.0466(8) Uani 1 1 d .
H11A H 1.0208 0.0006 0.1097 0.070 Uiso 1 1 calc R
H11B H 0.9377 -0.1006 0.0351 0.070 Uiso 1 1 calc R
H11C H 1.0681 -0.1238 0.1038 0.070 Uiso 1 1 calc R
C9 C 0.6210(4) -0.2737(3) 0.1706(2) 0.0518(9) Uani 1 1 d .
C10 C 0.5444(4) -0.3894(3) 0.1584(2) 0.0535(9) Uani 1 1 d .
C1 C 0.4243(4) -0.8096(3) 0.05706(18) 0.0491(8) Uani 1 1 d .
B1 B 0.6146(4) 0.2226(3) 0.3762(2) 0.0376(8) Uani 1 1 d .
H5 H 0.931(3) -0.305(2) 0.0656(14) 0.030(7) Uiso 1 1 d .
H2 H 0.437(3) -0.410(2) 0.1784(16) 0.048(8) Uiso 1 1 d .
H3 H 0.800(3) -0.502(2) 0.0468(16) 0.045(8) Uiso 1 1 d .
H1 H 0.420(3) -0.602(2) 0.1279(17) 0.055(9) Uiso 1 1 d .
H4 H 0.579(3) -0.210(2) 0.1982(17) 0.058(9) Uiso 1 1 d .
H10 H 0.855(3) -0.105(2) 0.3087(16) 0.050(8) Uiso 1 1 d .
H11 H 0.640(3) 0.202(2) 0.2128(16) 0.048(8) Uiso 1 1 d .
H9 H 0.739(3) 0.063(2) 0.1147(17) 0.044(8) Uiso 1 1 d .
H12 H 0.771(3) 0.044(2) 0.4011(18) 0.050(8) Uiso 1 1 d .
H15 H 0.344(3) 0.522(2) 0.3273(16) 0.044(8) Uiso 1 1 d .
H14 H 0.545(4) 0.186(3) 0.6543(19) 0.065(10) Uiso 1 1 d .
H16 H 0.110(3) 0.206(2) 0.2273(16) 0.037(8) Uiso 1 1 d .
H13 H 1.009(4) 0.317(2) 0.6101(17) 0.059(9) Uiso 1 1 d .
H27 H 0.611(5) 0.563(4) 0.407(2) 0.110(14) Uiso 1 1 d .
H25 H 0.320(4) 0.171(3) 0.558(2) 0.101(13) Uiso 1 1 d .
H23 H 0.331(5) 0.212(4) 0.472(3) 0.107(16) Uiso 1 1 d .
H28 H 0.707(5) 0.481(3) 0.365(3) 0.102(17) Uiso 1 1 d .
H24 H 0.355(5) 0.078(4) 0.473(3) 0.123(16) Uiso 1 1 d .
H26 H 0.652(5) 0.467(4) 0.460(3) 0.127(17) Uiso 1 1 d .

loop_
_atom_site_aniso_label
_atom_site_aniso_U_11
_atom_site_aniso_U_22
_atom_site_aniso_U_33
_atom_site_aniso_U_23
_atom_site_aniso_U_13
_atom_site_aniso_U_12
N1 0.0410(14) 0.0362(14) 0.0440(14) 0.0025(11) 0.0175(11) 0.0064(11)
N2 0.102(3) 0.067(2) 0.274(6) -0.024(3) 0.108(3) 0.006(2)
N3 0.077(2) 0.0571(19) 0.075(2) 0.0116(15) -0.0022(16) -0.0090(17)
C34 0.133(3) 0.070(2) 0.048(2) 0.0071(18) -0.019(2) 0.038(2)
C30 0.090(3) 0.0393(18) 0.042(2) -0.0006(15) -0.002(2) 0.0309(18)
C31 0.056(2) 0.055(2) 0.054(2) -0.0106(17) -0.008(2) 0.0203(18)
C32 0.047(2) 0.0459(18) 0.0438(19) -0.0084(15) 0.0009(16) 0.0097(15)
C27 0.0462(18) 0.0310(15) 0.0371(17) -0.0017(13) 0.0052(14) 0.0119(13)
C15 0.0390(16) 0.0300(15) 0.0357(17) 0.0000(13) 0.0005(13) 0.0050(13)
C16 0.0534(19) 0.0397(18) 0.0299(17) 0.0052(15) 0.0050(14) 0.0144(14)
C17 0.060(2) 0.0388(18) 0.0372(19) 0.0080(15) 0.0094(15) 0.0218(15)
C12 0.0373(16) 0.0314(16) 0.0381(17) 0.0033(13) 0.0118(13) 0.0069(13)
C8 0.0355(16) 0.0365(17) 0.0333(16) 0.0033(13) 0.0071(13) 0.0055(13)
C7 0.0359(18) 0.0444(19) 0.0480(19) 0.0013(15) 0.0155(15) 0.0096(15)
C6 0.0456(19) 0.0352(18) 0.0512(19) -0.0033(15) 0.0122(15) 0.0095(15)
C5 0.0410(17) 0.0382(17) 0.0468(18) 0.0025(14) 0.0141(14) 0.0058(14)
C4 0.0435(19) 0.047(2) 0.049(2) 0.0113(16) 0.0163(16) 0.0051(16)
C3 0.0393(18) 0.0352(17) 0.0500(19) 0.0087(15) 0.0038(14) 0.0043(14)
C2 0.058(2) 0.0367(19) 0.119(3) -0.0018(19) 0.026(2) 0.0057(17)
C14 0.056(2) 0.0368(18) 0.042(2) 0.0075(15) 0.0011(15) 0.0196(15)
C13 0.056(2) 0.0456(19) 0.0322(18) 0.0057(16) 0.0036(15) 0.0173(15)
C18 0.0396(17) 0.0323(16) 0.0363(16) 0.0023(13) 0.0093(13) 0.0070(13)
C19 0.0398(18) 0.0351(17) 0.0504(19) 0.0043(14) 0.0063(15) 0.0050(14)
C20 0.040(2) 0.047(2) 0.057(2) 0.0063(17) -0.0045(16) 0.0047(16)
C21 0.0431(19) 0.048(2) 0.062(2) 0.0165(16) 0.0091(16) 0.0142(16)
C25 0.071(3) 0.072(3) 0.120(3) 0.030(2) 0.001(2) 0.030(2)
C22 0.056(2) 0.0316(18) 0.065(2) 0.0115(17) 0.0234(18) 0.0147(17)
C23 0.0473(18) 0.0288(16) 0.0472(18) 0.0037(13) 0.0117(14) 0.0050(14)
C26 0.072(3) 0.030(2) 0.094(4) -0.004(2) -0.005(3) -0.0017(19)
C24 0.051(2) 0.0335(18) 0.078(2) -0.0026(16) -0.0067(17) 0.0003(14)
C35 0.048(2) 0.090(3) 0.068(2) -0.006(2) 0.0065(18) -0.0004(19)
C29 0.077(3) 0.046(2) 0.042(2) 0.0077(16) 0.015(2) 0.0213(18)
C28 0.057(2) 0.0392(17) 0.0408(19) 0.0032(14) 0.0094(16) 0.0162(15)
C33 0.050(2) 0.093(3) 0.063(3) 0.025(3) 0.016(2) 0.006(2)
C11 0.0473(18) 0.0479(18) 0.0443(18) 0.0066(14) 0.0201(15) 0.0038(14)
C9 0.057(2) 0.0387(19) 0.063(2) -0.0001(16) 0.0288(17) 0.0132(17)
C10 0.049(2) 0.049(2) 0.064(2) 0.0051(17) 0.0294(17) 0.0046(17)
C1 0.049(2) 0.048(2) 0.0481(19) 0.0078(16) -0.0001(15) 0.0056(17)
B1 0.0361(19) 0.0266(17) 0.046(2) 0.0028(15) 0.0086(16) -0.0042(14)

loop_
_atom_type_symbol
_atom_type_description
_atom_type_scat_dispersion_real
_atom_type_scat_dispersion_imag
_atom_type_scat_source
C C 0.0033 0.0016 'International Tables Vol C Tables 4.2.6.8 and 6.1.1.4'
H H 0.0000 0.0000 'International Tables Vol C Tables 4.2.6.8 and 6.1.1.4'
N N 0.0061 0.0033 'International Tables Vol C Tables 4.2.6.8 and 6.1.1.4'
B B 0.0013 0.0007 'International Tables Vol C Tables 4.2.6.8 and 6.1.1.4'

loop_
_geom_angle_atom_site_label_1
_geom_angle_atom_site_label_2
_geom_angle_atom_site_label_3
_geom_angle
C8 N1 C12 121.4(2)
C8 N1 C11 121.0(2)
C12 N1 C11 117.6(2)
C30 C34 H34A 109.5
C30 C34 H34B 109.5
H34A C34 H34B 109.5
C30 C34 H34C 109.5
H34A C34 H34C 109.5
H34B C34 H34C 109.5
C31 C30 C29 117.2(3)
C31 C30 C34 121.4(3)
C29 C30 C34 121.4(3)
C30 C31 C32 122.3(3)
C30 C31 H13 120.2(17)
C32 C31 H13 117.4(17)
C31 C32 C27 120.2(3)
C31 C32 C35 118.4(3)
C27 C32 C35 121.4(3)
C32 C27 C28 117.4(3)
C32 C27 B1 121.6(3)
C28 C27 B1 120.7(2)
C16 C15 C14 115.8(3)
C16 C15 B1 121.5(2)
C14 C15 B1 122.4(3)
C17 C16 C15 122.2(3)
C17 C16 H12 119.1(17)
C15 C16 H12 118.7(17)
C16 C17 C12 120.1(3)
C16 C17 H10 121.8(14)
C12 C17 H10 118.0(14)
C13 C12 C17 119.5(3)
C13 C12 N1 120.4(2)
C17 C12 N1 120.1(2)
N1 C8 C9 121.8(2)
N1 C8 C7 121.3(2)
C9 C8 C7 116.9(3)
C6 C7 C8 121.7(3)
C6 C7 H5 120.2(14)
C8 C7 H5 118.0(14)
C7 C6 C5 122.1(3)
C7 C6 H3 119.8(15)
C5 C6 H3 118.0(15)
C10 C5 C6 115.3(3)
C10 C5 C4 119.4(3)
C6 C5 C4 125.3(3)
C3 C4 C5 132.2(3)
C3 C4 H1 116.9(18)
C5 C4 H1 110.9(18)
C4 C3 C2 124.9(3)
C4 C3 C1 121.6(3)
C2 C3 C1 113.5(3)
N2 C2 C3 178.8(5)
C13 C14 C15 122.7(3)
C13 C14 H11 124.9(16)
C15 C14 H11 112.4(16)
C12 C13 C14 119.6(3)
C12 C13 H9 118.4(16)
C14 C13 H9 121.9(16)
C23 C18 C19 117.4(3)
C23 C18 B1 122.5(2)
C19 C18 B1 120.1(2)
C20 C19 C18 119.8(3)
C20 C19 C24 117.6(3)
C18 C19 C24 122.6(3)
C21 C20 C19 122.9(3)
C21 C20 H16 114.1(16)
C19 C20 H16 123.0(16)
C22 C21 C20 117.2(3)
C22 C21 C25 122.2(3)
C20 C21 C25 120.7(3)
C21 C25 H33 109.5
C21 C25 H34 109.5
H33 C25 H34 109.5
C21 C25 H32 109.5
H33 C25 H32 109.5
H34 C25 H32 109.5
C21 C22 C23 122.7(3)
C21 C22 H15 117.2(16)
C23 C22 H15 120.2(16)
C22 C23 C18 120.1(3)
C22 C23 C26 119.1(3)
C18 C23 C26 120.8(3)
C23 C26 H27 113(2)
C23 C26 H28 105(3)
H27 C26 H28 107(3)
C23 C26 H26 112(2)
H27 C26 H26 105(3)
H28 C26 H26 114(4)
C19 C24 H24A 109.5
C19 C24 H24B 109.5
H24A C24 H24B 109.5
C19 C24 H24C 109.5
H24A C24 H24C 109.5
H24B C24 H24C 109.5
C32 C35 H35A 109.5
C32 C35 H35B 109.5
H35A C35 H35B 109.5
C32 C35 H35C 109.5
H35A C35 H35C 109.5
H35B C35 H35C 109.5
C28 C29 C30 122.7(3)
C28 C29 H14 120.2(19)
C30 C29 H14 117.1(18)
C29 C28 C27 120.1(3)
C29 C28 C33 117.8(3)
C27 C28 C33 122.1(3)
C28 C33 H25 108(2)
C28 C33 H23 115(2)
H25 C33 H23 105(3)
C28 C33 H24 109(2)
H25 C33 H24 111(3)
H23 C33 H24 108(3)
N1 C11 H11A 109.5
N1 C11 H11B 109.5
H11A C11 H11B 109.5
N1 C11 H11C 109.5
H11A C11 H11C 109.5
H11B C11 H11C 109.5
C10 C9 C8 120.3(3)
C10 C9 H4 125.6(17)
C8 C9 H4 113.9(17)
C9 C10 C5 123.8(3)
C9 C10 H2 118.2(16)
C5 C10 H2 117.8(16)
N3 C1 C3 178.6(4)
C15 B1 C27 118.1(2)
C15 B1 C18 118.5(2)
C27 B1 C18 123.2(2)

loop_
_geom_bond_atom_site_label_1
_geom_bond_atom_site_label_2
_geom_bond_distance
N1 C8 1.367(3)
N1 C12 1.435(3)
N1 C11 1.458(3)
N2 C2 1.126(4)
N3 C1 1.139(3)
C34 C30 1.506(4)
C34 H34A 0.9600
C34 H34B 0.9600
C34 H34C 0.9600
C30 C31 1.378(4)
C30 C29 1.385(4)
C31 C32 1.390(4)
C31 H13 0.97(3)
C32 C27 1.408(4)
C32 C35 1.521(4)
C27 C28 1.413(4)
C27 B1 1.573(4)
C15 C16 1.392(4)
C15 C14 1.391(4)
C15 B1 1.564(4)
C16 C17 1.376(4)
C16 H12 0.94(3)
C17 C12 1.378(4)
C17 H10 1.02(3)
C12 C13 1.375(4)
C8 C9 1.404(4)
C8 C7 1.401(4)
C7 C6 1.359(4)
C7 H5 0.93(2)
C6 C5 1.402(4)
C6 H3 0.96(3)
C5 C10 1.396(4)
C5 C4 1.422(4)
C4 C3 1.343(4)
C4 H1 0.91(3)
C3 C2 1.402(5)
C3 C1 1.431(4)
C14 C13 1.380(4)
C14 H11 0.93(3)
C13 H9 0.94(3)
C18 C23 1.401(3)
C18 C19 1.416(4)
C18 B1 1.573(4)
C19 C20 1.380(4)
C19 C24 1.513(4)
C20 C21 1.373(4)
C20 H16 0.90(2)
C21 C22 1.370(4)
C21 C25 1.511(4)
C25 H33 0.9600
C25 H34 0.9600
C25 H32 0.9600
C22 C23 1.386(4)
C22 H15 0.93(3)
C23 C26 1.513(4)
C26 H27 0.93(4)
C26 H28 0.91(4)
C26 H26 1.06(4)
C24 H24A 0.9600
C24 H24B 0.9600
C24 H24C 0.9600
C35 H35A 0.9600
C35 H35B 0.9600
C35 H35C 0.9600
C29 C28 1.377(4)
C29 H14 0.94(3)
C28 C33 1.511(4)
C33 H25 0.99(4)
C33 H23 0.93(4)
C33 H24 1.07(4)
C11 H11A 0.9600
C11 H11B 0.9600
C11 H11C 0.9600
C9 C10 1.355(4)
C9 H4 0.95(3)
C10 H2 0.96(3)

loop_
_geom_hbond_atom_site_label_D
_geom_hbond_atom_site_label_H
_geom_hbond_atom_site_label_A
_geom_hbond_distance_DH
_geom_hbond_distance_HA
_geom_hbond_distance_DA
_geom_hbond_angle_DHA
_geom_hbond_site_symmetry_A
C11 H11C N2 0.96 2.65 3.436(5) 139.0 2_745
C11 H11B N3 0.96 2.58 3.342(4) 136.7 2_645

loop_
_geom_torsion_atom_site_label_1
_geom_torsion_atom_site_label_2
_geom_torsion_atom_site_label_3
_geom_torsion_atom_site_label_4
_geom_torsion
C29 C30 C31 C32 -1.6(4)
C34 C30 C31 C32 178.6(3)
C30 C31 C32 C27 0.8(4)
C30 C31 C32 C35 178.9(3)
C31 C32 C27 C28 1.2(4)
C35 C32 C27 C28 -176.9(3)
C31 C32 C27 B1 -173.3(3)
C35 C32 C27 B1 8.7(4)
C14 C15 C16 C17 -3.0(4)
B1 C15 C16 C17 171.2(3)
C15 C16 C17 C12 1.4(4)
C16 C17 C12 C13 1.6(4)
C16 C17 C12 N1 -179.4(2)
C8 N1 C12 C13 -116.5(3)
C11 N1 C12 C13 59.8(3)
C8 N1 C12 C17 64.5(3)
C11 N1 C12 C17 -119.2(3)
C12 N1 C8 C9 8.6(4)
C11 N1 C8 C9 -167.6(3)
C12 N1 C8 C7 -172.1(2)
C11 N1 C8 C7 11.7(4)
N1 C8 C7 C6 -179.6(3)
C9 C8 C7 C6 -0.3(4)
C8 C7 C6 C5 0.2(5)
C7 C6 C5 C10 0.3(4)
C7 C6 C5 C4 178.5(3)
C10 C5 C4 C3 179.0(3)
C6 C5 C4 C3 0.8(5)
C5 C4 C3 C2 1.6(5)
C5 C4 C3 C1 -178.3(3)
C4 C3 C2 N2 105(21)
C1 C3 C2 N2 -75(21)
C16 C15 C14 C13 1.8(4)
B1 C15 C14 C13 -172.4(3)
C17 C12 C13 C14 -2.8(4)
N1 C12 C13 C14 178.2(2)
C15 C14 C13 C12 1.1(4)
C23 C18 C19 C20 0.9(4)
B1 C18 C19 C20 179.5(3)
C23 C18 C19 C24 -176.3(3)
B1 C18 C19 C24 2.4(4)
C18 C19 C20 C21 -0.4(4)
C24 C19 C20 C21 176.9(3)
C19 C20 C21 C22 -0.5(5)
C19 C20 C21 C25 179.4(3)
C20 C21 C22 C23 1.0(4)
C25 C21 C22 C23 -178.9(3)
C21 C22 C23 C18 -0.5(4)
C21 C22 C23 C26 177.8(3)
C19 C18 C23 C22 -0.4(4)
B1 C18 C23 C22 -179.0(2)
C19 C18 C23 C26 -178.8(3)
B1 C18 C23 C26 2.6(4)
C31 C30 C29 C28 0.5(4)
C34 C30 C29 C28 -179.7(3)
C30 C29 C28 C27 1.4(4)
C30 C29 C28 C33 179.9(3)
C32 C27 C28 C29 -2.2(4)
B1 C27 C28 C29 172.3(3)
C32 C27 C28 C33 179.4(3)
B1 C27 C28 C33 -6.1(4)
N1 C8 C9 C10 179.3(3)
C7 C8 C9 C10 -0.1(4)
C8 C9 C10 C5 0.6(5)
C6 C5 C10 C9 -0.7(5)
C4 C5 C10 C9 -179.0(3)
C4 C3 C1 N3 -166(14)
C2 C3 C1 N3 14(14)
C16 C15 B1 C27 24.2(4)
C14 C15 B1 C27 -161.9(2)
C16 C15 B1 C18 -151.0(2)
C14 C15 B1 C18 22.9(4)
C32 C27 B1 C15 55.6(3)
C28 C27 B1 C15 -118.6(3)
C32 C27 B1 C18 -129.5(3)
C28 C27 B1 C18 56.3(3)
C23 C18 B1 C15 -126.7(3)
C19 C18 B1 C15 54.8(3)
C23 C18 B1 C27 58.4(4)
C19 C18 B1 C27 -120.1(3)
